data_2205119
loop_
_publ_author_name
'Xiao, Hong-Ping'
'Li, Xin-Hua'
'Ng, Seik Weng'

_publ_section_title
<i>catena</i>-Poly[bis[aqua(1,10-phenanthroline-\k^2^<i>N</i>,<i>N</i>')cobalt(II)]-di-\m-4,4'-oxydibenzoato-1:2\k^4^<i>O</i>:<i>O</i>']
_journal_issue 2
_journal_name_full 'Acta Crystallographica Section E'
_journal_page_first m344
_journal_page_last m345
_journal_paper_doi 10.1107/S1600536805001558
_journal_volume 61
_journal_year 2005
_chemical_formula_iupac '[Co2 (C14 H8 O5)2 (C12 H8 N2)2 (H2 O)2]'
_chemical_formula_moiety '2Co , 2C14 H8 O5 , 2C12 H8 N2 , 2H2 O'
_chemical_formula_sum 'C52 H36 Co2 N4 O12'
_chemical_formula_weight 1026.71
_chemical_name_systematic
;
catena-Poly[bis[aqua(1,10-phenanthroline-\k^2^N,N')cobalt(II)]-
di-\m-4,4'-oxydibenzoato-1:2\k^4^O:O']
;
_space_group_IT_number 2
_symmetry_cell_setting triclinic
_symmetry_space_group_name_Hall '-P 1'
_symmetry_space_group_name_H-M 'P -1'
_atom_sites_solution_hydrogens geom
_atom_sites_solution_primary direct
_atom_sites_solution_secondary difmap
_audit_creation_method SHELXL97
_cell_angle_alpha 82.6140(10)
_cell_angle_beta 83.1650(10)
_cell_angle_gamma 72.7240(10)
_cell_formula_units_Z 1
_cell_length_a 7.7129(4)
_cell_length_b 11.5063(6)
_cell_length_c 13.3854(7)
_cell_measurement_reflns_used 5331
_cell_measurement_temperature 295(2)
_cell_measurement_theta_max 28.3
_cell_measurement_theta_min 2.5
_cell_volume 1120.80(10)
_computing_cell_refinement 'SAINT (Bruker, 2002)'
_computing_data_collection 'SMART (Bruker, 2002)'
_computing_data_reduction SAINT
_computing_molecular_graphics 'ORTEPII (Johnson, 1976)'
_computing_publication_material SHELXL97
_computing_structure_refinement 'SHELXL97 (Sheldrick, 1997)'
_computing_structure_solution 'SHELXS97 (Sheldrick, 1997)'
_diffrn_ambient_temperature 295(2)
_diffrn_measured_fraction_theta_full 0.96
_diffrn_measured_fraction_theta_max 0.96
_diffrn_measurement_device_type 'Bruker APEX CCD area-detector'
_diffrn_measurement_method '\f and \w'
_diffrn_radiation_monochromator graphite
_diffrn_radiation_source 'fine-focus sealed tube'
_diffrn_radiation_type MoK\a
_diffrn_radiation_wavelength 0.71073
_diffrn_reflns_av_R_equivalents 0.014
_diffrn_reflns_av_sigmaI/netI 0.024
_diffrn_reflns_limit_h_max 10
_diffrn_reflns_limit_h_min -10
_diffrn_reflns_limit_k_max 14
_diffrn_reflns_limit_k_min -14
_diffrn_reflns_limit_l_max 17
_diffrn_reflns_limit_l_min -17
_diffrn_reflns_number 9587
_diffrn_reflns_theta_full 27.5
_diffrn_reflns_theta_max 27.5
_diffrn_reflns_theta_min 1.9
_diffrn_standards_decay_% 0
_diffrn_standards_interval_count 0
_diffrn_standards_interval_time 0
_diffrn_standards_number 0
_exptl_absorpt_coefficient_mu 0.813
_exptl_absorpt_correction_T_max 0.835
_exptl_absorpt_correction_T_min 0.770
_exptl_absorpt_correction_type multi-scan
_exptl_absorpt_process_details '(SADABS; Bruker, 2002)'
_exptl_crystal_colour red
_exptl_crystal_density_diffrn 1.521
_exptl_crystal_density_meas ?
_exptl_crystal_density_method .
_exptl_crystal_description prism
_exptl_crystal_F_000 526
_exptl_crystal_size_max 0.34
_exptl_crystal_size_mid 0.27
_exptl_crystal_size_min 0.23
_refine_diff_density_max 0.40
_refine_diff_density_min -0.30
_refine_ls_extinction_method none
_refine_ls_goodness_of_fit_ref 1.027
_refine_ls_hydrogen_treatment mixed
_refine_ls_matrix_type full
_refine_ls_number_parameters 324
_refine_ls_number_reflns 4919
_refine_ls_number_restraints 2
_refine_ls_restrained_S_all 1.027
_refine_ls_R_factor_all 0.037
_refine_ls_R_factor_gt 0.034
_refine_ls_shift/su_max 0.001
_refine_ls_shift/su_mean 0.000
_refine_ls_structure_factor_coef Fsqd
_refine_ls_weighting_details 'calc w = 1/[\s^2^(Fo^2^)+(0.0553P)^2^+0.3018P] where P=(Fo^2^+2Fc^2^)/3'
_refine_ls_weighting_scheme calc
_refine_ls_wR_factor_gt 0.090
_refine_ls_wR_factor_ref 0.092
_reflns_number_gt 4510
_reflns_number_total 4919
_reflns_threshold_expression I>2\s(I)
_cod_data_source_file lh6352.cif
_cod_data_source_block I
_cod_depositor_comments
;
The following automatic conversions were performed:
'_symmetry_cell_setting' value 'Triclinic' changed to 'triclinic'
according to '/home/saulius/struct/CIF-dictionaries/cif_core.dic'
dictionary named 'cif_core.dic' version 2.4.1 from 2010-06-29.

Automatic conversion script
Id: cif_fix_enum 1527 2010-12-29 10:47:43Z saulius 

The following automatic conversions were performed:

'_symmetry_cell_setting' value 'Triclinic' changed to 'triclinic'
according to /home/saulius/struct/CIF-dictionaries/cif_core.dic
dictionary named 'cif_core.dic' version 2.4.1 from 2010-06-29.

Automatic conversion script
Id: cif_fix_values 1715 2011-07-08 13:25:40Z adriana 
;
_cod_database_code 2205119
_cod_database_fobs_code 2205119

loop_
_symmetry_equiv_pos_as_xyz
'x, y, z'
'-x, -y, -z'

loop_
_atom_site_label
_atom_site_fract_x
_atom_site_fract_y
_atom_site_fract_z
_atom_site_U_iso_or_equiv
_atom_site_adp_type
_atom_site_calc_flag
_atom_site_refinement_flags
_atom_site_occupancy
_atom_site_type_symbol
Co1 0.68260(3) 0.38248(2) 0.98543(2) 0.02611(9) Uani d . 1 Co
O1 0.6287(2) 0.34520(10) 0.84840(10) 0.0349(3) Uani d . 1 O
O2 0.8920(2) 0.30340(10) 0.75090(10) 0.0445(3) Uani d . 1 O
O3 0.3672(2) 0.1601(2) 0.48560(10) 0.0525(4) Uani d . 1 O
O4 0.2529(2) 0.29050(10) 0.02140(10) 0.0395(3) Uani d . 1 O
O5 0.4044(2) 0.42370(10) 0.03780(10) 0.0280(2) Uani d . 1 O
O1W 0.9417(2) 0.38620(10) 0.92000(10) 0.0395(3) Uani d D 1 O
N1 0.7753(2) 0.37030(10) 1.13040(10) 0.0287(3) Uani d . 1 N
N2 0.7385(2) 0.18970(10) 1.03520(10) 0.0303(3) Uani d . 1 N
C1 0.7856(3) 0.4619(2) 1.17760(10) 0.0356(4) Uani d . 1 C
C2 0.8546(3) 0.4440(2) 1.2723(2) 0.0436(5) Uani d . 1 C
C3 0.9113(3) 0.3282(2) 1.3193(2) 0.0413(4) Uani d . 1 C
C4 0.8998(2) 0.2290(2) 1.27220(10) 0.0334(4) Uani d . 1 C
C5 0.9545(3) 0.1043(2) 1.3155(2) 0.0409(4) Uani d . 1 C
C6 0.9363(3) 0.0128(2) 1.2670(2) 0.0422(5) Uani d . 1 C
C7 0.8616(2) 0.0373(2) 1.1711(2) 0.0356(4) Uani d . 1 C
C8 0.8338(3) -0.0532(2) 1.1190(2) 0.0430(5) Uani d . 1 C
C9 0.7588(3) -0.0213(2) 1.0285(2) 0.0456(5) Uani d . 1 C
C10 0.7125(3) 0.1015(2) 0.9892(2) 0.0383(4) Uani d . 1 C
C11 0.8109(2) 0.1581(2) 1.12570(10) 0.0291(3) Uani d . 1 C
C12 0.8301(2) 0.2551(2) 1.17710(10) 0.0288(3) Uani d . 1 C
C13 0.7282(2) 0.3078(2) 0.76980(10) 0.0313(4) Uani d . 1 C
C14 0.6345(2) 0.2670(2) 0.69430(10) 0.0325(4) Uani d . 1 C
C15 0.4624(3) 0.2520(2) 0.71820(10) 0.0389(4) Uani d . 1 C
C16 0.3719(3) 0.2190(2) 0.64760(10) 0.0417(4) Uani d . 1 C
C17 0.4580(3) 0.1990(2) 0.55220(10) 0.0388(4) Uani d . 1 C
C18 0.6315(3) 0.2100(2) 0.5275(2) 0.0508(5) Uani d . 1 C
C19 0.7187(3) 0.2439(2) 0.59810(10) 0.0448(5) Uani d . 1 C
C20 0.3327(2) 0.3367(2) 0.07210(10) 0.0263(3) Uani d . 1 C
C21 0.3539(2) 0.2894(2) 0.18160(10) 0.0270(3) Uani d . 1 C
C22 0.3579(3) 0.1695(2) 0.21490(10) 0.0323(4) Uani d . 1 C
C23 0.3731(3) 0.1259(2) 0.31600(10) 0.0361(4) Uani d . 1 C
C24 0.3760(3) 0.2052(2) 0.38420(10) 0.0364(4) Uani d . 1 C
C25 0.3739(3) 0.3248(2) 0.35290(10) 0.0414(5) Uani d . 1 C
C26 0.3663(3) 0.3656(2) 0.25090(10) 0.0351(4) Uani d . 1 C
H1W1 0.950(4) 0.360(2) 0.8630(10) 0.075(9) Uiso d D 1 H
H1W2 1.040(2) 0.357(2) 0.947(2) 0.054(7) Uiso d D 1 H
H1 0.7455 0.5412 1.1467 0.043 Uiso calc R 1 H
H2 0.8617 0.5104 1.3030 0.052 Uiso calc R 1 H
H3 0.9574 0.3152 1.3822 0.050 Uiso calc R 1 H
H5 1.0033 0.0860 1.3778 0.049 Uiso calc R 1 H
H6 0.9731 -0.0673 1.2966 0.051 Uiso calc R 1 H
H8 0.8664 -0.1345 1.1461 0.052 Uiso calc R 1 H
H9 0.7388 -0.0803 0.9936 0.055 Uiso calc R 1 H
H10 0.6609 0.1224 0.9276 0.046 Uiso calc R 1 H
H15 0.4060 0.2642 0.7829 0.047 Uiso calc R 1 H
H16 0.2555 0.2105 0.6642 0.050 Uiso calc R 1 H
H18 0.6894 0.1946 0.4635 0.061 Uiso calc R 1 H
H19 0.8357 0.2515 0.5812 0.054 Uiso calc R 1 H
H22 0.3502 0.1176 0.1688 0.039 Uiso calc R 1 H
H23 0.3812 0.0445 0.3374 0.043 Uiso calc R 1 H
H25 0.3776 0.3772 0.3995 0.050 Uiso calc R 1 H
H26 0.3695 0.4450 0.2288 0.042 Uiso calc R 1 H

loop_
_atom_site_aniso_label
_atom_site_aniso_U_11
_atom_site_aniso_U_22
_atom_site_aniso_U_33
_atom_site_aniso_U_12
_atom_site_aniso_U_13
_atom_site_aniso_U_23
Co1 0.02970(10) 0.02450(10) 0.02450(10) -0.00720(10) -0.00590(10) -0.00160(10)
O1 0.0399(7) 0.0392(7) 0.0275(6) -0.0111(5) -0.0050(5) -0.0087(5)
O2 0.0381(8) 0.0598(9) 0.0365(7) -0.0118(6) -0.0032(6) -0.0127(6)
O3 0.0854(12) 0.0641(10) 0.0242(7) -0.0461(9) -0.0149(7) 0.0060(6)
O4 0.0517(8) 0.0378(7) 0.0361(7) -0.0194(6) -0.0213(6) 0.0023(6)
O5 0.0310(6) 0.0246(6) 0.0275(6) -0.0077(5) -0.0033(5) 0.0011(5)
O1W 0.0309(7) 0.0523(9) 0.0366(7) -0.0117(6) -0.0064(6) -0.0059(6)
N1 0.0291(7) 0.0279(7) 0.0292(7) -0.0079(6) -0.0054(6) -0.0015(6)
N2 0.0322(7) 0.0270(7) 0.0309(7) -0.0063(6) -0.0050(6) -0.0032(6)
C1 0.0410(10) 0.0300(10) 0.0380(10) -0.0110(10) -0.0090(10) -0.0030(10)
C2 0.0530(10) 0.0440(10) 0.0400(10) -0.0170(10) -0.0130(10) -0.0100(10)
C3 0.0430(10) 0.0510(10) 0.0310(10) -0.0130(10) -0.0130(10) -0.0020(10)
C4 0.0290(10) 0.0390(10) 0.0300(10) -0.0090(10) -0.0050(10) 0.0010(10)
C5 0.0380(10) 0.0470(10) 0.0340(10) -0.0080(10) -0.0100(10) 0.0090(10)
C6 0.0420(10) 0.0330(10) 0.0450(10) -0.0040(10) -0.0090(10) 0.0100(10)
C7 0.0340(10) 0.0280(10) 0.0400(10) -0.0050(10) -0.0020(10) 0.0030(10)
C8 0.0500(10) 0.0250(10) 0.0510(10) -0.0080(10) -0.0030(10) 0.0010(10)
C9 0.0590(10) 0.0290(10) 0.0520(10) -0.0160(10) -0.0070(10) -0.0080(10)
C10 0.0480(10) 0.0320(10) 0.0370(10) -0.0120(10) -0.0080(10) -0.0050(10)
C11 0.0260(10) 0.0270(10) 0.0320(10) -0.0040(10) -0.0020(10) -0.0010(10)
C12 0.0250(10) 0.0300(10) 0.0300(10) -0.0060(10) -0.0030(10) 0.0000(10)
C13 0.0380(10) 0.0270(10) 0.0270(10) -0.0030(10) -0.0070(10) -0.0010(10)
C14 0.0380(10) 0.0310(10) 0.0260(10) -0.0050(10) -0.0070(10) -0.0010(10)
C15 0.0490(10) 0.0430(10) 0.0260(10) -0.0150(10) -0.0010(10) -0.0080(10)
C16 0.0510(10) 0.0480(10) 0.0320(10) -0.0240(10) -0.0050(10) -0.0020(10)
C17 0.0560(10) 0.0390(10) 0.0250(10) -0.0180(10) -0.0120(10) 0.0010(10)
C18 0.0550(10) 0.076(2) 0.0230(10) -0.0190(10) -0.0030(10) -0.0100(10)
C19 0.0400(10) 0.0660(10) 0.0280(10) -0.0140(10) -0.0050(10) -0.0050(10)
C20 0.0270(10) 0.0240(10) 0.0270(10) -0.0040(10) -0.0060(10) -0.0010(10)
C21 0.0260(10) 0.0300(10) 0.0260(10) -0.0090(10) -0.0060(10) -0.0010(10)
C22 0.0430(10) 0.0290(10) 0.0280(10) -0.0130(10) -0.0070(10) -0.0030(10)
C23 0.0480(10) 0.0320(10) 0.0300(10) -0.0160(10) -0.0090(10) 0.0040(10)
C24 0.0460(10) 0.0450(10) 0.0240(10) -0.0200(10) -0.0090(10) 0.0020(10)
C25 0.0620(10) 0.0420(10) 0.0290(10) -0.0240(10) -0.0100(10) -0.0070(10)
C26 0.0480(10) 0.0300(10) 0.0310(10) -0.0170(10) -0.0080(10) -0.0010(10)

loop_
_atom_type_symbol
_atom_type_description
_atom_type_scat_dispersion_real
_atom_type_scat_dispersion_imag
_atom_type_scat_source
C C 0.0033 0.0016 'International Tables Vol C Tables 4.2.6.8 and 6.1.1.4'
H H 0.0000 0.0000 'International Tables Vol C Tables 4.2.6.8 and 6.1.1.4'
N N 0.0061 0.0033 'International Tables Vol C Tables 4.2.6.8 and 6.1.1.4'
O O 0.0106 0.0060 'International Tables Vol C Tables 4.2.6.8 and 6.1.1.4'
Co Co 0.3494 0.9721 'International Tables Vol C Tables 4.2.6.8 and 6.1.1.4'

loop_
_geom_angle_atom_site_label_1
_geom_angle_atom_site_label_2
_geom_angle_atom_site_label_3
_geom_angle_site_symmetry_1
_geom_angle_site_symmetry_3
_geom_angle
_geom_angle_publ_flag
O1 Co1 O5 . 1_556 91.30(5) yes
O1 Co1 O5 . 2_666 98.51(5) yes
O1 Co1 O1W . . 88.10(5) yes
O1 Co1 N1 . . 164.66(5) yes
O1 Co1 N2 . . 88.34(5) yes
O5 Co1 O5 1_556 2_666 77.47(5) yes
O5 Co1 O1W 1_556 . 166.14(5) yes
O5 Co1 N1 1_556 . 94.90(5) yes
O5 Co1 N2 1_556 . 94.16(5) yes
O5 Co1 O1W 2_666 . 88.92(5) yes
O5 Co1 N1 2_666 . 96.53(5) yes
O5 Co1 N2 2_666 . 169.23(5) yes
O1W Co1 N1 . . 89.18(6) yes
O1W Co1 N2 . . 99.66(6) yes
N1 Co1 N2 . . 77.24(6) yes
C13 O1 Co1 . . 133.60(10) no
C17 O3 C24 . . 119.1(2) no
C20 O5 Co1 . 1_554 120.20(10) no
C20 O5 Co1 . 2_666 137.30(10) no
Co1 O5 Co1 1_554 2_666 102.53(5) no
C1 N1 C12 . . 118.4(2) no
C1 N1 Co1 . . 126.80(10) no
C12 N1 Co1 . . 114.90(10) no
C10 N2 C11 . . 117.7(2) no
C10 N2 Co1 . . 128.80(10) no
C11 N2 Co1 . . 113.50(10) no
N1 C1 C2 . . 122.5(2) no
C3 C2 C1 . . 119.3(2) no
C2 C3 C4 . . 119.7(2) no
C3 C4 C12 . . 117.1(2) no
C3 C4 C5 . . 124.0(2) no
C12 C4 C5 . . 118.9(2) no
C6 C5 C4 . . 121.1(2) no
C5 C6 C7 . . 121.1(2) no
C8 C7 C11 . . 117.3(2) no
C8 C7 C6 . . 123.7(2) no
C11 C7 C6 . . 119.1(2) no
C9 C8 C7 . . 119.7(2) no
C8 C9 C10 . . 119.0(2) no
N2 C10 C9 . . 123.3(2) no
N2 C11 C7 . . 123.1(2) no
N2 C11 C12 . . 117.20(10) no
C7 C11 C12 . . 119.8(2) no
N1 C12 C4 . . 122.9(2) no
N1 C12 C11 . . 117.1(2) no
C4 C12 C11 . . 120.0(2) no
O2 C13 O1 . . 125.8(2) no
O2 C13 C14 . . 119.0(2) no
O1 C13 C14 . . 115.2(2) no
C15 C14 C19 . . 118.2(2) no
C15 C14 C13 . . 121.1(2) no
C19 C14 C13 . . 120.7(2) no
C14 C15 C16 . . 121.5(2) no
C17 C16 C15 . . 118.8(2) no
C18 C17 C16 . . 120.8(2) no
C18 C17 O3 . . 122.0(2) no
C16 C17 O3 . . 117.1(2) no
C17 C18 C19 . . 119.6(2) no
C18 C19 C14 . . 121.0(2) no
O4 C20 O5 . . 124.5(2) no
O4 C20 C21 . . 119.3(2) no
O5 C20 C21 . . 116.20(10) no
C26 C21 C22 . . 119.0(2) no
C26 C21 C20 . . 120.5(2) no
C22 C21 C20 . . 120.5(2) no
C21 C22 C23 . . 120.9(2) no
C24 C23 C22 . . 119.0(2) no
C23 C24 C25 . . 121.2(2) no
C23 C24 O3 . . 115.9(2) no
C25 C24 O3 . . 122.7(2) no
C24 C25 C26 . . 119.0(2) no
C21 C26 C25 . . 120.8(2) no
Co1 O1W H1W1 . . 105(2) no
Co1 O1W H1W2 . . 126(2) no
H1W1 O1W H1W2 . . 111(3) no
N1 C1 H1 . . 118.7 no
C2 C1 H1 . . 118.7 no
C3 C2 H2 . . 120.3 no
C1 C2 H2 . . 120.3 no
C2 C3 H3 . . 120.1 no
C4 C3 H3 . . 120.1 no
C6 C5 H5 . . 119.5 no
C4 C5 H5 . . 119.5 no
C5 C6 H6 . . 119.4 no
C7 C6 H6 . . 119.4 no
C9 C8 H8 . . 120.1 no
C7 C8 H8 . . 120.1 no
C8 C9 H9 . . 120.5 no
C10 C9 H9 . . 120.5 no
N2 C10 H10 . . 118.4 no
C9 C10 H10 . . 118.4 no
C14 C15 H15 . . 119.3 no
C16 C15 H15 . . 119.3 no
C17 C16 H16 . . 120.6 no
C15 C16 H16 . . 120.6 no
C17 C18 H18 . . 120.2 no
C19 C18 H18 . . 120.2 no
C18 C19 H19 . . 119.5 no
C14 C19 H19 . . 119.5 no
C21 C22 H22 . . 119.5 no
C23 C22 H22 . . 119.5 no
C24 C23 H23 . . 120.5 no
C22 C23 H23 . . 120.5 no
C24 C25 H25 . . 120.5 no
C26 C25 H25 . . 120.5 no
C21 C26 H26 . . 119.6 no
C25 C26 H26 . . 119.6 no

loop_
_geom_bond_atom_site_label_1
_geom_bond_atom_site_label_2
_geom_bond_site_symmetry_2
_geom_bond_distance
_geom_bond_publ_flag
Co1 O1 . 2.0530(10) yes
Co1 O5 1_556 2.1080(10) yes
Co1 O5 2_666 2.1220(10) yes
Co1 O1W . 2.0940(10) yes
Co1 N1 . 2.1210(10) yes
Co1 N2 . 2.1610(10) yes
O1 C13 . 1.268(2) no
O2 C13 . 1.246(2) no
O3 C17 . 1.386(2) no
O3 C24 . 1.391(2) no
O4 C20 . 1.228(2) no
O5 C20 . 1.292(2) no
N1 C1 . 1.322(2) no
N1 C12 . 1.358(2) no
N2 C10 . 1.326(2) no
N2 C11 . 1.357(2) no
C1 C2 . 1.401(3) no
C2 C3 . 1.366(3) no
C3 C4 . 1.403(3) no
C4 C12 . 1.403(2) no
C4 C5 . 1.434(3) no
C5 C6 . 1.354(3) no
C6 C7 . 1.431(3) no
C7 C8 . 1.403(3) no
C7 C11 . 1.404(2) no
C8 C9 . 1.365(3) no
C9 C10 . 1.398(3) no
C11 C12 . 1.435(2) no
C13 C14 . 1.504(2) no
C14 C15 . 1.384(3) no
C14 C19 . 1.392(3) no
C15 C16 . 1.390(3) no
C16 C17 . 1.380(3) no
C17 C18 . 1.379(3) no
C18 C19 . 1.379(3) no
C20 C21 . 1.506(2) no
C21 C26 . 1.385(2) no
C21 C22 . 1.386(2) no
C22 C23 . 1.388(2) no
C23 C24 . 1.377(3) no
C24 C25 . 1.382(3) no
C25 C26 . 1.388(2) no
O1W H1W1 . 0.850(10) no
O1W H1W2 . 0.840(10) no
C1 H1 . 0.93 no
C2 H2 . 0.93 no
C3 H3 . 0.93 no
C5 H5 . 0.93 no
C6 H6 . 0.93 no
C8 H8 . 0.93 no
C9 H9 . 0.93 no
C10 H10 . 0.93 no
C15 H15 . 0.93 no
C16 H16 . 0.93 no
C18 H18 . 0.93 no
C19 H19 . 0.93 no
C22 H22 . 0.93 no
C23 H23 . 0.93 no
C25 H25 . 0.93 no
C26 H26 . 0.93 no

loop_
_geom_hbond_atom_site_label_D
_geom_hbond_atom_site_label_H
_geom_hbond_atom_site_label_A
_geom_hbond_site_symmetry_A
_geom_hbond_distance_DH
_geom_hbond_distance_HA
_geom_hbond_distance_DA
_geom_hbond_angle_DHA
_geom_hbond_publ_flag
O1W H1W1 O2 . 0.850(10) 1.86(2) 2.675(2) 161(3) yes
O1W H1W2 O4 1_656 0.840(10) 1.930(10) 2.764(2) 175(2) yes

loop_
_geom_torsion_atom_site_label_1
_geom_torsion_atom_site_label_2
_geom_torsion_atom_site_label_3
_geom_torsion_atom_site_label_4
_geom_torsion_site_symmetry_1
_geom_torsion
_geom_torsion_publ_flag
O1W Co1 O1 C13 . 16.7(2) no
O5 Co1 O1 C13 1_556 -177.2(2) no
N1 Co1 O1 C13 . -63.2(3) no
O5 Co1 O1 C13 2_666 105.3(2) no
N2 Co1 O1 C13 . -83.0(2) no
O1 Co1 N1 C1 . 162.5(2) no
O1W Co1 N1 C1 . 82.8(2) no
O5 Co1 N1 C1 1_556 -84.0(2) no
O5 Co1 N1 C1 2_666 -6.1(2) no
N2 Co1 N1 C1 . -177.2(2) no
O1 Co1 N1 C12 . -16.9(3) no
O1W Co1 N1 C12 . -96.70(10) no
O5 Co1 N1 C12 1_556 96.60(10) no
O5 Co1 N1 C12 2_666 174.50(10) no
N2 Co1 N1 C12 . 3.40(10) no
O1 Co1 N2 C10 . -8.5(2) no
O1W Co1 N2 C10 . -96.2(2) no
O5 Co1 N2 C10 1_556 82.7(2) no
N1 Co1 N2 C10 . 176.8(2) no
O5 Co1 N2 C10 2_666 121.3(3) no
O1 Co1 N2 C11 . 171.10(10) no
O1W Co1 N2 C11 . 83.30(10) no
O5 Co1 N2 C11 1_556 -97.70(10) no
N1 Co1 N2 C11 . -3.60(10) no
O5 Co1 N2 C11 2_666 -59.1(3) no
C12 N1 C1 C2 . 1.5(3) no
Co1 N1 C1 C2 . -177.90(10) no
N1 C1 C2 C3 . -1.0(3) no
C1 C2 C3 C4 . 0.0(3) no
C2 C3 C4 C12 . 0.4(3) no
C2 C3 C4 C5 . -179.6(2) no
C3 C4 C5 C6 . 178.6(2) no
C12 C4 C5 C6 . -1.4(3) no
C4 C5 C6 C7 . -0.1(3) no
C5 C6 C7 C8 . -177.8(2) no
C5 C6 C7 C11 . 1.7(3) no
C11 C7 C8 C9 . -0.6(3) no
C6 C7 C8 C9 . 178.9(2) no
C7 C8 C9 C10 . 0.5(3) no
C11 N2 C10 C9 . -1.1(3) no
Co1 N2 C10 C9 . 178.4(2) no
C8 C9 C10 N2 . 0.3(3) no
C10 N2 C11 C7 . 1.1(3) no
Co1 N2 C11 C7 . -178.50(10) no
C10 N2 C11 C12 . -177.0(2) no
Co1 N2 C11 C12 . 3.4(2) no
C8 C7 C11 N2 . -0.3(3) no
C6 C7 C11 N2 . -179.8(2) no
C8 C7 C11 C12 . 177.8(2) no
C6 C7 C11 C12 . -1.7(3) no
C1 N1 C12 C4 . -1.1(3) no
Co1 N1 C12 C4 . 178.40(10) no
C1 N1 C12 C11 . 177.7(2) no
Co1 N1 C12 C11 . -2.8(2) no
C3 C4 C12 N1 . 0.1(3) no
C5 C4 C12 N1 . -179.9(2) no
C3 C4 C12 C11 . -178.6(2) no
C5 C4 C12 C11 . 1.3(3) no
N2 C11 C12 N1 . -0.4(2) no
C7 C11 C12 N1 . -178.6(2) no
N2 C11 C12 C4 . 178.4(2) no
C7 C11 C12 C4 . 0.2(2) no
Co1 O1 C13 O2 . -13.3(3) no
Co1 O1 C13 C14 . 167.30(10) no
O2 C13 C14 C15 . 169.8(2) no
O1 C13 C14 C15 . -10.7(2) no
O2 C13 C14 C19 . -10.5(3) no
O1 C13 C14 C19 . 169.0(2) no
C19 C14 C15 C16 . -2.2(3) no
C13 C14 C15 C16 . 177.4(2) no
C14 C15 C16 C17 . 1.1(3) no
C15 C16 C17 C18 . 0.8(3) no
C15 C16 C17 O3 . 176.8(2) no
C24 O3 C17 C18 . -42.6(3) no
C24 O3 C17 C16 . 141.5(2) no
C16 C17 C18 C19 . -1.4(3) no
O3 C17 C18 C19 . -177.2(2) no
C17 C18 C19 C14 . 0.1(4) no
C15 C14 C19 C18 . 1.6(3) no
C13 C14 C19 C18 . -178.1(2) no
Co1 O5 C20 O4 1_554 -94.4(2) no
Co1 O5 C20 O4 2_666 85.1(2) no
Co1 O5 C20 C21 1_554 84.4(2) no
Co1 O5 C20 C21 2_666 -96.0(2) no
O4 C20 C21 C26 . -151.5(2) no
O5 C20 C21 C26 . 29.7(2) no
O4 C20 C21 C22 . 27.3(2) no
O5 C20 C21 C22 . -151.6(2) no
C26 C21 C22 C23 . 0.3(3) no
C20 C21 C22 C23 . -178.5(2) no
C21 C22 C23 C24 . 2.9(3) no
C22 C23 C24 C25 . -3.5(3) no
C22 C23 C24 O3 . 171.8(2) no
C17 O3 C24 C23 . 147.1(2) no
C17 O3 C24 C25 . -37.7(3) no
C23 C24 C25 C26 . 0.9(3) no
O3 C24 C25 C26 . -174.1(2) no
C22 C21 C26 C25 . -3.0(3) no
C20 C21 C26 C25 . 175.8(2) no
C24 C25 C26 C21 . 2.4(3) no
